data_4309443
loop_
_publ_author_name
'Chang-Chuan Chou'
'Chan-Cheng Su'
'Andrew Yeh'

_publ_section_title
;
Mononuclear and Dinuclear Copper(I) Complexes of
Bis(3,5-dimethylpyrazol-1-yl)methane: Synthesis, Structure, and Reactivity
;
_journal_name_full 'Inorganic Chemistry'
_journal_page_first 6122
_journal_page_last 6128
_journal_paper_doi 10.1021/ic050568e
_journal_volume 44
_journal_year 2005
_chemical_formula_moiety 'C28 H36 Cl2 Cu2 N10 O10'
_chemical_formula_sum 'C28 H36 Cl2 Cu2 N10 O10'
_chemical_formula_weight 870.65
_chemical_name_systematic
;
 ?
;
_space_group_IT_number 2
_symmetry_cell_setting triclinic
_symmetry_space_group_name_Hall '-P 1'
_symmetry_space_group_name_H-M 'P -1'
_atom_sites_solution_hydrogens geom
_atom_sites_solution_primary direct
_atom_sites_solution_secondary difmap
_audit_creation_method SHELXL-97
_cell_angle_alpha 83.844(3)
_cell_angle_beta 83.128(4)
_cell_angle_gamma 84.848(4)
_cell_formula_units_Z 1
_cell_length_a 7.7460(7)
_cell_length_b 10.5840(9)
_cell_length_c 11.0030(12)
_cell_measurement_reflns_used 21785
_cell_measurement_temperature 200(2)
_cell_measurement_theta_max 25.028
_cell_measurement_theta_min 2.037
_cell_volume 887.71(15)
_computing_cell_refinement 'HKL Scalepack (Otwinowski & Minor 1997)'
_computing_data_collection 'Collect (Nonius BV, 1997-2000)'
_computing_data_reduction 'HKL Denzo and Scalepack (Otwinowski & Minor 19'
_computing_molecular_graphics 'Ortep-3 for Windows (Farrugia, 1997)'
_computing_publication_material 'WinGX publication routines (Farrugia, 1999)'
_computing_structure_refinement 'SHELXL-97 (Sheldrick, 1997)'
_computing_structure_solution 'SHELXS-86 (Sheldrick, 1986)'
_diffrn_ambient_temperature 200(2)
_diffrn_detector_area_resol_mean 9
_diffrn_measured_fraction_theta_full 0.965
_diffrn_measured_fraction_theta_max 0.965
_diffrn_measurement_device_type KappaCCD
_diffrn_measurement_method 'CCD rotation images, thick slices'
_diffrn_radiation_monochromator graphite
_diffrn_radiation_source 'fine-focus sealed tube'
_diffrn_radiation_type MoK\a
_diffrn_radiation_wavelength 0.71073
_diffrn_reflns_av_R_equivalents 0.1189
_diffrn_reflns_av_sigmaI/netI 0.1272
_diffrn_reflns_limit_h_max 8
_diffrn_reflns_limit_h_min -9
_diffrn_reflns_limit_k_max 11
_diffrn_reflns_limit_k_min -12
_diffrn_reflns_limit_l_max 12
_diffrn_reflns_limit_l_min -12
_diffrn_reflns_number 10158
_diffrn_reflns_theta_full 25.29
_diffrn_reflns_theta_max 25.29
_diffrn_reflns_theta_min 2.56
_exptl_absorpt_coefficient_mu 1.417
_exptl_absorpt_correction_type multi-scan
_exptl_absorpt_process_details
;
 ?
;
_exptl_crystal_colour yellow
_exptl_crystal_density_diffrn 1.629
_exptl_crystal_density_method 'not measured'
_exptl_crystal_description prism
_exptl_crystal_F_000 446
_exptl_crystal_size_max 0.05
_exptl_crystal_size_mid 0.04
_exptl_crystal_size_min 0.02
_refine_diff_density_max 0.547
_refine_diff_density_min -0.591
_refine_diff_density_rms 0.120
_refine_ls_extinction_method none
_refine_ls_goodness_of_fit_ref 1.022
_refine_ls_hydrogen_treatment fixed
_refine_ls_matrix_type full
_refine_ls_number_parameters 235
_refine_ls_number_reflns 3122
_refine_ls_number_restraints 0
_refine_ls_restrained_S_all 1.022
_refine_ls_R_factor_all 0.1318
_refine_ls_R_factor_gt 0.0702
_refine_ls_shift/su_max 0.000
_refine_ls_shift/su_mean 0.000
_refine_ls_structure_factor_coef Fsqd
_refine_ls_weighting_details 'calc w=1/[\s^2^(Fo^2^)+(0.0845P)^2^+0.3431P] where P=(Fo^2^+2Fc^2^)/3'
_refine_ls_weighting_scheme calc
_refine_ls_wR_factor_gt 0.1527
_refine_ls_wR_factor_ref 0.1863
_reflns_number_gt 1893
_reflns_number_total 3122
_reflns_threshold_expression >2sigma(I)
_cod_data_source_file ic050568esi20050412_085511_4.cif
_cod_data_source_block 4124
_cod_database_code 4309443

loop_
_symmetry_equiv_pos_as_xyz
'x, y, z'
'-x, -y, -z'

loop_
_atom_site_label
_atom_site_type_symbol
_atom_site_fract_x
_atom_site_fract_y
_atom_site_fract_z
_atom_site_U_iso_or_equiv
_atom_site_adp_type
_atom_site_occupancy
_atom_site_symmetry_multiplicity
_atom_site_calc_flag
_atom_site_refinement_flags
_atom_site_disorder_assembly
_atom_site_disorder_group
Cu1 Cu 0.36487(11) 0.25371(7) 0.30123(8) 0.0423(3) Uani 1 1 d . . .
Cl1 Cl 0.0694(2) 0.78378(16) 0.33504(18) 0.0477(5) Uani 1 1 d . . .
O1 O 0.0674(9) 0.4181(5) 0.4042(6) 0.0788(18) Uani 1 1 d . . .
O2 O 0.2127(7) 0.7018(5) 0.3751(5) 0.0656(15) Uani 1 1 d . . .
O3 O 0.1299(7) 0.8595(5) 0.2235(5) 0.0596(14) Uani 1 1 d . . .
O4 O 0.0027(8) 0.8659(5) 0.4279(6) 0.0779(18) Uani 1 1 d . . .
O5 O -0.0638(7) 0.7087(5) 0.3091(5) 0.0632(15) Uani 1 1 d . . .
N1 N 0.3060(7) 0.1846(5) 0.1460(6) 0.0404(14) Uani 1 1 d . . .
N2 N 0.4174(7) 0.1865(5) 0.0381(5) 0.0372(13) Uani 1 1 d . . .
N3 N 0.6263(7) 0.3230(5) 0.0912(5) 0.0375(13) Uani 1 1 d . . .
N4 N 0.5811(7) 0.3358(5) 0.2137(6) 0.0418(14) Uani 1 1 d . . .
N5 N 0.4510(7) 0.1004(5) 0.4154(5) 0.0373(13) Uani 1 1 d . . .
C1 C -0.0061(9) 0.1542(7) 0.2064(7) 0.0487(19) Uani 1 1 d . . .
H1A H -0.1048 0.1344 0.1689 0.058 Uiso 1 1 d R . .
H1B H -0.0302 0.2356 0.2384 0.058 Uiso 1 1 d R . .
H1C H 0.0166 0.0898 0.2722 0.058 Uiso 1 1 d R . .
C2 C 0.1522(9) 0.1587(6) 0.1129(7) 0.0421(17) Uani 1 1 d . . .
C3 C 0.1685(9) 0.1434(6) -0.0117(7) 0.0433(17) Uani 1 1 d . . .
H3 H 0.0881 0.1249 -0.0661 0.052 Uiso 1 1 d R . .
C4 C 0.3365(9) 0.1606(6) -0.0576(7) 0.0392(16) Uani 1 1 d . . .
C5 C 0.4289(10) 0.1538(7) -0.1830(7) 0.053(2) Uani 1 1 d . . .
H5A H 0.3489 0.1349 -0.2376 0.064 Uiso 1 1 d R . .
H5B H 0.5223 0.0879 -0.1807 0.064 Uiso 1 1 d R . .
H5C H 0.4754 0.2341 -0.2118 0.064 Uiso 1 1 d R . .
C6 C 0.5986(8) 0.2033(6) 0.0451(6) 0.0366(16) Uani 1 1 d . . .
H6A H 0.6583 0.2010 -0.0363 0.044 Uiso 1 1 d R . .
H6B H 0.6451 0.1340 0.0983 0.044 Uiso 1 1 d R . .
C7 C 0.7826(10) 0.4326(7) -0.0963(8) 0.057(2) Uani 1 1 d . . .
H7A H 0.8411 0.5095 -0.1171 0.068 Uiso 1 1 d R . .
H7B H 0.6873 0.4343 -0.1449 0.068 Uiso 1 1 d R . .
H7C H 0.8631 0.3605 -0.1126 0.068 Uiso 1 1 d R . .
C8 C 0.7165(8) 0.4228(6) 0.0341(7) 0.0403(17) Uani 1 1 d . . .
C9 C 0.7281(9) 0.5008(6) 0.1246(7) 0.0444(18) Uani 1 1 d . . .
H9 H 0.7878 0.5773 0.1045 0.053 Uiso 1 1 d R . .
C10 C 0.6434(8) 0.4463(6) 0.2338(7) 0.0394(17) Uani 1 1 d . . .
C11 C 0.6145(10) 0.4936(7) 0.3567(7) 0.055(2) Uani 1 1 d . . .
H11A H 0.6671 0.5726 0.3548 0.066 Uiso 1 1 d R . .
H11B H 0.6656 0.4314 0.4147 0.066 Uiso 1 1 d R . .
H11C H 0.4914 0.5066 0.3807 0.066 Uiso 1 1 d R . .
C12 C 0.6015(9) 0.0948(6) 0.4641(7) 0.0446(18) Uani 1 1 d . . .
H12 H 0.6778 0.1618 0.4397 0.054 Uiso 1 1 d R . .
C13 C 0.3510(9) 0.0048(6) 0.4524(7) 0.0457(18) Uani 1 1 d . . .
H13 H 0.2413 0.0048 0.4200 0.055 Uiso 1 1 d R . .
C14 C 0.1864(11) 0.3569(7) 0.3722(7) 0.0488(19) Uani 1 1 d . . .

loop_
_atom_site_aniso_label
_atom_site_aniso_U_11
_atom_site_aniso_U_22
_atom_site_aniso_U_33
_atom_site_aniso_U_23
_atom_site_aniso_U_13
_atom_site_aniso_U_12
Cu1 0.0442(6) 0.0360(5) 0.0455(6) -0.0024(4) -0.0033(4) -0.0005(4)
Cl1 0.0466(11) 0.0425(10) 0.0542(12) -0.0091(9) -0.0011(9) -0.0058(8)
O1 0.086(4) 0.056(3) 0.083(5) -0.005(3) 0.020(4) 0.019(3)
O2 0.054(3) 0.067(3) 0.075(4) 0.004(3) -0.019(3) 0.003(3)
O3 0.064(3) 0.051(3) 0.061(4) -0.003(3) 0.002(3) -0.004(3)
O4 0.084(4) 0.069(4) 0.081(5) -0.039(3) 0.023(4) -0.013(3)
O5 0.053(3) 0.058(3) 0.083(4) -0.006(3) -0.015(3) -0.013(3)
N1 0.039(3) 0.034(3) 0.051(4) -0.010(3) -0.010(3) -0.003(3)
N2 0.035(3) 0.033(3) 0.045(4) -0.009(3) -0.005(3) 0.000(2)
N3 0.040(3) 0.033(3) 0.040(4) -0.008(3) -0.005(3) 0.001(2)
N4 0.040(3) 0.032(3) 0.053(4) -0.003(3) -0.005(3) -0.002(2)
N5 0.046(3) 0.029(3) 0.036(3) -0.001(2) -0.003(3) -0.001(3)
C1 0.045(4) 0.040(4) 0.062(5) -0.003(4) -0.011(4) -0.002(3)
C2 0.043(4) 0.032(3) 0.050(5) -0.001(3) -0.005(4) -0.001(3)
C3 0.049(4) 0.034(4) 0.048(5) -0.006(3) -0.011(4) -0.001(3)
C4 0.045(4) 0.026(3) 0.048(5) -0.007(3) -0.009(4) -0.001(3)
C5 0.054(5) 0.053(4) 0.055(5) -0.009(4) -0.017(4) -0.006(4)
C6 0.041(4) 0.032(3) 0.037(4) -0.006(3) -0.006(3) 0.003(3)
C7 0.062(5) 0.046(4) 0.062(6) -0.001(4) 0.001(4) -0.016(4)
C8 0.036(4) 0.039(4) 0.043(5) 0.003(3) -0.001(3) 0.000(3)
C9 0.049(4) 0.029(3) 0.054(5) -0.003(3) 0.000(4) -0.004(3)
C10 0.040(4) 0.033(4) 0.045(5) -0.004(3) -0.005(3) -0.004(3)
C11 0.051(5) 0.051(4) 0.064(6) -0.016(4) -0.005(4) -0.010(4)
C12 0.039(4) 0.038(4) 0.057(5) 0.000(4) -0.009(4) -0.002(3)
C13 0.039(4) 0.039(4) 0.061(5) -0.004(4) -0.015(4) -0.004(3)
C14 0.060(5) 0.039(4) 0.044(5) 0.003(4) 0.003(4) -0.003(4)

loop_
_atom_type_symbol
_atom_type_description
_atom_type_scat_dispersion_real
_atom_type_scat_dispersion_imag
_atom_type_scat_source
C C 0.0033 0.0016 'International Tables Vol C Tables 4.2.6.8 and 6.1.1.4'
H H 0.0000 0.0000 'International Tables Vol C Tables 4.2.6.8 and 6.1.1.4'
Cu Cu 0.3201 1.2651 'International Tables Vol C Tables 4.2.6.8 and 6.1.1.4'
N N 0.0061 0.0033 'International Tables Vol C Tables 4.2.6.8 and 6.1.1.4'
O O 0.0106 0.0060 'International Tables Vol C Tables 4.2.6.8 and 6.1.1.4'
Cl Cl 0.1484 0.1585 'International Tables Vol C Tables 4.2.6.8 and 6.1.1.4'

loop_
_geom_angle_atom_site_label_1
_geom_angle_atom_site_label_2
_geom_angle_atom_site_label_3
_geom_angle
_geom_angle_site_symmetry_1
_geom_angle_site_symmetry_3
_geom_angle_publ_flag
C14 Cu1 N1 113.2(3) . . ?
C14 Cu1 N4 118.4(3) . . ?
N1 Cu1 N4 93.7(2) . . ?
C14 Cu1 N5 114.8(3) . . ?
N1 Cu1 N5 107.3(2) . . ?
N4 Cu1 N5 107.1(2) . . ?
O2 Cl1 O5 109.6(3) . . ?
O2 Cl1 O4 109.9(4) . . ?
O5 Cl1 O4 110.5(4) . . ?
O2 Cl1 O3 108.6(3) . . ?
O5 Cl1 O3 108.7(3) . . ?
O4 Cl1 O3 109.6(3) . . ?
C2 N1 N2 104.3(5) . . ?
C2 N1 Cu1 130.8(5) . . ?
N2 N1 Cu1 123.1(4) . . ?
C4 N2 N1 111.8(5) . . ?
C4 N2 C6 130.2(6) . . ?
N1 N2 C6 117.7(5) . . ?
N4 N3 C8 111.6(5) . . ?
N4 N3 C6 118.3(5) . . ?
C8 N3 C6 129.3(6) . . ?
C10 N4 N3 105.6(5) . . ?
C10 N4 Cu1 128.2(5) . . ?
N3 N4 Cu1 118.9(4) . . ?
C13 N5 C12 116.1(6) . . ?
C13 N5 Cu1 120.8(5) . . ?
C12 N5 Cu1 122.9(4) . . ?
C2 C1 H1A 110.0 . . ?
C2 C1 H1B 109.2 . . ?
H1A C1 H1B 109.5 . . ?
C2 C1 H1C 109.0 . . ?
H1A C1 H1C 109.5 . . ?
H1B C1 H1C 109.5 . . ?
N1 C2 C3 110.2(6) . . ?
N1 C2 C1 120.1(6) . . ?
C3 C2 C1 129.7(7) . . ?
C4 C3 C2 107.6(6) . . ?
C4 C3 H3 119.1 . . ?
C2 C3 H3 133.3 . . ?
N2 C4 C3 106.1(6) . . ?
N2 C4 C5 122.4(6) . . ?
C3 C4 C5 131.6(7) . . ?
C4 C5 H5A 109.6 . . ?
C4 C5 H5B 109.3 . . ?
H5A C5 H5B 109.5 . . ?
C4 C5 H5C 109.5 . . ?
H5A C5 H5C 109.4 . . ?
H5B C5 H5C 109.5 . . ?
N2 C6 N3 113.4(5) . . ?
N2 C6 H6A 107.5 . . ?
N3 C6 H6A 108.9 . . ?
N2 C6 H6B 108.5 . . ?
N3 C6 H6B 108.9 . . ?
H6A C6 H6B 109.6 . . ?
C8 C7 H7A 109.5 . . ?
C8 C7 H7B 109.6 . . ?
H7A C7 H7B 109.4 . . ?
C8 C7 H7C 109.4 . . ?
H7A C7 H7C 109.4 . . ?
H7B C7 H7C 109.5 . . ?
N3 C8 C9 105.4(6) . . ?
N3 C8 C7 123.2(6) . . ?
C9 C8 C7 131.4(7) . . ?
C8 C9 C10 107.9(6) . . ?
C8 C9 H9 119.5 . . ?
C10 C9 H9 132.7 . . ?
N4 C10 C9 109.5(6) . . ?
N4 C10 C11 121.0(6) . . ?
C9 C10 C11 129.5(6) . . ?
C10 C11 H11A 110.1 . . ?
C10 C11 H11B 109.0 . . ?
H11A C11 H11B 109.5 . . ?
C10 C11 H11C 109.2 . . ?
H11A C11 H11C 109.5 . . ?
H11B C11 H11C 109.5 . . ?
N5 C12 C13 121.4(6) . 2_656 ?
N5 C12 H12 118.8 . . ?
C13 C12 H12 119.8 2_656 . ?
N5 C13 C12 122.5(6) . 2_656 ?
N5 C13 H13 119.1 . . ?
C12 C13 H13 118.4 2_656 . ?
O1 C14 Cu1 171.9(7) . . ?

loop_
_geom_bond_atom_site_label_1
_geom_bond_atom_site_label_2
_geom_bond_distance
_geom_bond_site_symmetry_2
_geom_bond_publ_flag
Cu1 C14 1.835(8) . ?
Cu1 N1 2.043(6) . ?
Cu1 N4 2.046(6) . ?
Cu1 N5 2.056(5) . ?
Cl1 O2 1.429(5) . ?
Cl1 O5 1.430(5) . ?
Cl1 O4 1.431(5) . ?
Cl1 O3 1.445(5) . ?
O1 C14 1.121(8) . ?
N1 C2 1.345(8) . ?
N1 N2 1.381(8) . ?
N2 C4 1.351(8) . ?
N2 C6 1.442(8) . ?
N3 N4 1.369(8) . ?
N3 C8 1.372(8) . ?
N3 C6 1.457(8) . ?
N4 C10 1.353(8) . ?
N5 C13 1.329(8) . ?
N5 C12 1.334(8) . ?
C1 C2 1.504(10) . ?
C1 H1A 0.9599 . ?
C1 H1B 0.9600 . ?
C1 H1C 0.9606 . ?
C2 C3 1.387(10) . ?
C3 C4 1.360(10) . ?
C3 H3 0.9595 . ?
C4 C5 1.483(10) . ?
C5 H5A 0.9602 . ?
C5 H5B 0.9594 . ?
C5 H5C 0.9604 . ?
C6 H6A 0.9592 . ?
C6 H6B 0.9598 . ?
C7 C8 1.460(10) . ?
C7 H7A 0.9600 . ?
C7 H7B 0.9598 . ?
C7 H7C 0.9594 . ?
C8 C9 1.376(9) . ?
C9 C10 1.392(9) . ?
C9 H9 0.9606 . ?
C10 C11 1.477(10) . ?
C11 H11A 0.9597 . ?
C11 H11B 0.9597 . ?
C11 H11C 0.9602 . ?
C12 C13 1.377(10) 2_656 ?
C12 H12 0.9595 . ?
C13 C12 1.377(10) 2_656 ?
C13 H13 0.9600 . ?
